data_7020221
loop_
_publ_author_name
'Sun, Wen-Hua'
'Song, Shengju'
'Li, Baixiang'
'Redshaw, Carl'
'Hao, Xiang'
'Li, Yue-Sheng'
'Wang, Fosong'

_publ_section_title
;
 Ethylene polymerization by 2-iminopyridylnickel halide complexes:
 synthesis, characterization and catalytic influence of the benzhydryl
 group.
;
_journal_issue 39
_journal_name_full 'Dalton transactions (Cambridge, England : 2003)'
_journal_page_first 11999
_journal_page_last 12010
_journal_paper_doi 10.1039/c2dt30989k
_journal_volume 41
_journal_year 2012
_chemical_formula_sum 'C54 H48 Br2 N4 Ni'
_chemical_formula_weight 971.49
_chemical_name_systematic
;
?
;
_space_group_IT_number 14
_symmetry_cell_setting monoclinic
_symmetry_space_group_name_Hall '-P 2ybc'
_symmetry_space_group_name_H-M 'P 1 21/c 1'
_atom_sites_solution_hydrogens geom
_atom_sites_solution_primary direct
_atom_sites_solution_secondary difmap
_audit_creation_method SHELXL-97
_cell_angle_alpha 90.00
_cell_angle_beta 95.39(3)
_cell_angle_gamma 90.00
_cell_formula_units_Z 2
_cell_length_a 14.822(3)
_cell_length_b 15.439(3)
_cell_length_c 9.767(2)
_cell_measurement_reflns_used 11332
_cell_measurement_temperature 173(2)
_cell_measurement_theta_max 27.55
_cell_measurement_theta_min 1.38
_cell_volume 2225.2(8)
_computing_cell_refinement 'CrystalClear (Rigaku Inc., 2007)'
_computing_data_collection 'CrystalClear (Rigaku Inc., 2007)'
_computing_data_reduction 'CrystalClear (Rigaku Inc., 2007)'
_computing_molecular_graphics 'XP in Siemens SHELXTL (Sheldrick, 1994)'
_computing_publication_material 'SHELX97 (Sheldrick, 1997)'
_computing_structure_refinement 'SHELXL-97 (Sheldrick, 1997)'
_computing_structure_solution 'SHELXS-97 (Sheldrick, 1990)'
_diffrn_ambient_temperature 173(2)
_diffrn_measured_fraction_theta_full 0.989
_diffrn_measured_fraction_theta_max 0.989
_diffrn_measurement_device_type 'Saturn724+ CCD'
_diffrn_measurement_method '\w scans at fixed \c = 45\%'
_diffrn_radiation_monochromator graphite
_diffrn_radiation_source 'sealed tube'
_diffrn_radiation_type MoK\a
_diffrn_radiation_wavelength 0.71073
_diffrn_reflns_av_R_equivalents 0.0512
_diffrn_reflns_av_sigmaI/netI 0.0678
_diffrn_reflns_limit_h_max 19
_diffrn_reflns_limit_h_min -18
_diffrn_reflns_limit_k_max 12
_diffrn_reflns_limit_k_min -20
_diffrn_reflns_limit_l_max 12
_diffrn_reflns_limit_l_min -12
_diffrn_reflns_number 11332
_diffrn_reflns_theta_full 27.55
_diffrn_reflns_theta_max 27.55
_diffrn_reflns_theta_min 1.38
_diffrn_standards_decay_% none
_diffrn_standards_interval_count none
_diffrn_standards_interval_time none
_diffrn_standards_number none
_exptl_absorpt_coefficient_mu 2.274
_exptl_absorpt_correction_T_max 1.0000
_exptl_absorpt_correction_T_min 0.6991
_exptl_absorpt_correction_type empirical
_exptl_absorpt_process_details 'SADABS (Sheldrick, 1996)'
_exptl_crystal_colour yellow
_exptl_crystal_density_diffrn 1.450
_exptl_crystal_density_method 'not measured'
_exptl_crystal_description block
_exptl_crystal_F_000 996
_exptl_crystal_size_max 0.20
_exptl_crystal_size_mid 0.12
_exptl_crystal_size_min 0.10
_refine_diff_density_max 0.752
_refine_diff_density_min -0.625
_refine_diff_density_rms 0.141
_refine_ls_extinction_method none
_refine_ls_goodness_of_fit_ref 1.172
_refine_ls_hydrogen_treatment constr
_refine_ls_matrix_type full
_refine_ls_number_parameters 277
_refine_ls_number_reflns 5083
_refine_ls_number_restraints 0
_refine_ls_restrained_S_all 1.172
_refine_ls_R_factor_gt 0.0823
_refine_ls_shift/su_max 0.000
_refine_ls_shift/su_mean 0.000
_refine_ls_structure_factor_coef Fsqd
_refine_ls_weighting_details 'calc w=1/[\s^2^(Fo^2^)+(0.0810P)^2^+4.5228P] where P=(Fo^2^+2Fc^2^)/3'
_refine_ls_weighting_scheme calc
_refine_ls_wR_factor_gt 0.1943
_refine_ls_wR_factor_ref 0.2149
_reflns_number_gt 3897
_reflns_number_total 5083
_reflns_threshold_expression >2sigma(I)
_cod_data_source_file c2dt30989k.txt
_cod_data_source_block D4
_cod_depositor_comments
;
The following automatic conversions were performed:

'_symmetry_cell_setting' value 'Monoclinic' changed to 'monoclinic'
according to /home/saulius/struct/CIF-dictionaries/cif_core.dic
dictionary named 'cif_core.dic' version 2.4.2 from 2011-04-26.

Automatic conversion script
Id: cif_fix_values 1891 2012-01-12 08:04:46Z andrius 
;
_cod_original_sg_symbol_H-M P2(1)/c
_cod_database_code 7020221
_refine_ls_r_factor_ref 0.1072

loop_
_symmetry_equiv_pos_as_xyz
'x, y, z'
'-x, y+1/2, -z+1/2'
'-x, -y, -z'
'x, -y-1/2, z-1/2'

loop_
_atom_site_label
_atom_site_type_symbol
_atom_site_fract_x
_atom_site_fract_y
_atom_site_fract_z
_atom_site_U_iso_or_equiv
_atom_site_adp_type
_atom_site_occupancy
_atom_site_symmetry_multiplicity
_atom_site_calc_flag
_atom_site_refinement_flags
Br1 Br 0.55376(4) 0.00609(4) 0.26139(6) 0.0363(2) Uani 1 1 d .
Ni1 Ni 0.5000 0.0000 0.5000 0.0274(3) Uani 1 2 d S
C7 C 0.7172(4) 0.0104(3) 0.6788(6) 0.0290(11) Uani 1 1 d .
C13 C 0.6665(4) 0.0413(5) 0.9175(6) 0.0492(16) Uani 1 1 d .
H13A H 0.6897 0.0310 1.0134 0.074 Uiso 1 1 calc R
H13B H 0.6078 0.0123 0.8985 0.074 Uiso 1 1 calc R
H13C H 0.6590 0.1036 0.9017 0.074 Uiso 1 1 calc R
C15 C 0.7726(4) -0.0053(3) 0.4419(6) 0.0311(12) Uani 1 1 d .
H15A H 0.7062 -0.0090 0.4129 0.037 Uiso 1 1 calc R
N1 N 0.4837(3) 0.1323(3) 0.4951(4) 0.0303(10) Uani 1 1 d .
C12 C 0.7835(4) -0.0206(4) 0.5978(6) 0.0312(12) Uani 1 1 d .
C8 C 0.7319(4) 0.0059(4) 0.8242(6) 0.0353(13) Uani 1 1 d .
C10 C 0.8784(4) -0.0614(4) 0.8022(6) 0.0379(13) Uani 1 1 d .
N2 N 0.6349(3) 0.0483(3) 0.6117(4) 0.0304(10) Uani 1 1 d .
C11 C 0.8622(4) -0.0562(4) 0.6600(6) 0.0368(13) Uani 1 1 d .
H11A H 0.9065 -0.0777 0.6043 0.044 Uiso 1 1 calc R
C6 C 0.6268(4) 0.1290(4) 0.6310(6) 0.0344(12) Uani 1 1 d .
H6A H 0.6730 0.1586 0.6864 0.041 Uiso 1 1 calc R
C9 C 0.8118(4) -0.0301(4) 0.8813(6) 0.0396(14) Uani 1 1 d .
H9A H 0.8220 -0.0338 0.9787 0.048 Uiso 1 1 calc R
C16 C 0.8020(4) 0.0856(4) 0.4046(6) 0.0336(12) Uani 1 1 d .
C3 C 0.4717(4) 0.3118(4) 0.5141(7) 0.0494(17) Uani 1 1 d .
H3A H 0.4672 0.3729 0.5220 0.059 Uiso 1 1 calc R
C22 C 0.8175(4) -0.0750(4) 0.3629(5) 0.0355(13) Uani 1 1 d .
C2 C 0.4068(4) 0.2652(4) 0.4344(8) 0.0523(17) Uani 1 1 d .
H2A H 0.3571 0.2937 0.3848 0.063 Uiso 1 1 calc R
C1 C 0.4159(4) 0.1751(4) 0.4281(6) 0.0390(13) Uani 1 1 d .
H1A H 0.3712 0.1431 0.3732 0.047 Uiso 1 1 calc R
C4 C 0.5439(4) 0.2669(4) 0.5824(7) 0.0440(15) Uani 1 1 d .
H4A H 0.5898 0.2974 0.6371 0.053 Uiso 1 1 calc R
C5 C 0.5484(4) 0.1781(4) 0.5707(6) 0.0333(12) Uani 1 1 d .
C21 C 0.8615(5) 0.1341(5) 0.4881(7) 0.060(2) Uani 1 1 d .
H21A H 0.8859 0.1122 0.5748 0.072 Uiso 1 1 calc R
C26 C 0.9387(4) -0.1267(5) 0.2345(7) 0.0518(17) Uani 1 1 d .
H26A H 0.9948 -0.1164 0.1976 0.062 Uiso 1 1 calc R
C27 C 0.9010(4) -0.0630(5) 0.3116(6) 0.0444(15) Uani 1 1 d .
H27A H 0.9329 -0.0102 0.3298 0.053 Uiso 1 1 calc R
C25 C 0.8952(5) -0.2047(5) 0.2113(7) 0.0547(18) Uani 1 1 d .
H25A H 0.9206 -0.2486 0.1585 0.066 Uiso 1 1 calc R
C14 C 0.9654(4) -0.1005(5) 0.8696(7) 0.0510(17) Uani 1 1 d .
H14A H 0.9647 -0.0987 0.9697 0.077 Uiso 1 1 calc R
H14B H 1.0173 -0.0672 0.8430 0.077 Uiso 1 1 calc R
H14C H 0.9705 -0.1607 0.8395 0.077 Uiso 1 1 calc R
C23 C 0.7758(4) -0.1536(4) 0.3378(7) 0.0472(16) Uani 1 1 d .
H23A H 0.7186 -0.1637 0.3712 0.057 Uiso 1 1 calc R
C17 C 0.7713(4) 0.1190(4) 0.2775(7) 0.0476(16) Uani 1 1 d .
H17A H 0.7323 0.0849 0.2165 0.057 Uiso 1 1 calc R
C24 C 0.8143(5) -0.2177(5) 0.2660(8) 0.0579(19) Uani 1 1 d .
H24A H 0.7846 -0.2721 0.2539 0.070 Uiso 1 1 calc R
C19 C 0.8512(5) 0.2495(5) 0.3236(9) 0.065(2) Uani 1 1 d .
H19A H 0.8650 0.3071 0.2981 0.078 Uiso 1 1 calc R
C20 C 0.8862(6) 0.2176(6) 0.4433(8) 0.074(3) Uani 1 1 d .
H20A H 0.9285 0.2512 0.4999 0.089 Uiso 1 1 calc R
C18 C 0.7952(4) 0.1993(5) 0.2373(8) 0.0553(19) Uani 1 1 d .
H18A H 0.7731 0.2206 0.1492 0.066 Uiso 1 1 calc R

loop_
_atom_site_aniso_label
_atom_site_aniso_U_11
_atom_site_aniso_U_22
_atom_site_aniso_U_33
_atom_site_aniso_U_23
_atom_site_aniso_U_13
_atom_site_aniso_U_12
Br1 0.0297(3) 0.0475(4) 0.0307(3) 0.0019(2) -0.0015(2) -0.0048(2)
Ni1 0.0271(5) 0.0260(5) 0.0286(5) 0.0004(4) -0.0010(4) -0.0004(4)
C7 0.026(3) 0.029(3) 0.031(3) 0.000(2) -0.004(2) -0.003(2)
C13 0.036(3) 0.071(5) 0.038(3) -0.007(3) -0.008(3) -0.002(3)
C15 0.028(3) 0.038(3) 0.027(3) 0.003(2) -0.002(2) 0.003(2)
N1 0.030(2) 0.029(2) 0.031(2) 0.0043(19) 0.001(2) 0.0021(18)
C12 0.029(3) 0.034(3) 0.030(3) -0.003(2) -0.002(2) -0.002(2)
C8 0.034(3) 0.043(3) 0.028(3) -0.003(2) -0.002(2) -0.003(2)
C10 0.034(3) 0.045(3) 0.033(3) 0.002(3) -0.004(2) 0.005(3)
N2 0.023(2) 0.036(3) 0.031(2) 0.0008(19) -0.0040(18) -0.0036(19)
C11 0.034(3) 0.040(3) 0.035(3) -0.004(3) -0.001(2) 0.005(2)
C6 0.034(3) 0.032(3) 0.036(3) -0.002(2) -0.003(2) -0.006(2)
C9 0.042(3) 0.044(3) 0.030(3) 0.002(3) -0.013(3) 0.000(3)
C16 0.027(3) 0.042(3) 0.034(3) 0.000(3) 0.009(2) -0.001(2)
C3 0.048(4) 0.028(3) 0.069(5) 0.006(3) -0.009(3) 0.001(3)
C22 0.033(3) 0.047(3) 0.025(3) -0.001(2) -0.007(2) 0.007(3)
C2 0.044(4) 0.041(4) 0.070(5) 0.003(3) -0.010(3) 0.006(3)
C1 0.037(3) 0.032(3) 0.046(3) 0.002(3) -0.004(3) 0.000(3)
C4 0.035(3) 0.040(3) 0.056(4) -0.001(3) 0.000(3) -0.002(3)
C5 0.029(3) 0.027(3) 0.043(3) -0.001(2) 0.003(2) -0.003(2)
C21 0.076(5) 0.069(5) 0.034(3) -0.008(3) 0.005(3) -0.027(4)
C26 0.035(3) 0.065(5) 0.055(4) 0.005(4) 0.007(3) 0.009(3)
C27 0.029(3) 0.056(4) 0.048(4) -0.007(3) 0.004(3) 0.006(3)
C25 0.049(4) 0.062(5) 0.052(4) -0.005(4) -0.001(3) 0.019(4)
C14 0.047(4) 0.063(4) 0.040(3) 0.003(3) -0.011(3) 0.019(3)
C23 0.034(3) 0.047(4) 0.060(4) -0.010(3) 0.002(3) 0.000(3)
C17 0.037(3) 0.043(4) 0.060(4) 0.009(3) -0.006(3) -0.004(3)
C24 0.051(4) 0.054(4) 0.066(5) -0.019(4) -0.007(4) 0.009(3)
C19 0.072(5) 0.048(4) 0.079(6) 0.006(4) 0.020(5) -0.010(4)
C20 0.090(6) 0.080(6) 0.055(5) -0.020(4) 0.025(5) -0.051(5)
C18 0.034(3) 0.056(4) 0.075(5) 0.025(4) 0.001(3) 0.000(3)

loop_
_atom_type_symbol
_atom_type_description
_atom_type_scat_dispersion_real
_atom_type_scat_dispersion_imag
_atom_type_scat_source
C C 0.0033 0.0016 'International Tables Vol C Tables 4.2.6.8 and 6.1.1.4'
H H 0.0000 0.0000 'International Tables Vol C Tables 4.2.6.8 and 6.1.1.4'
Br Br -0.2901 2.4595 'International Tables Vol C Tables 4.2.6.8 and 6.1.1.4'
N N 0.0061 0.0033 'International Tables Vol C Tables 4.2.6.8 and 6.1.1.4'
Ni Ni 0.3393 1.1124 'International Tables Vol C Tables 4.2.6.8 and 6.1.1.4'

loop_
_geom_angle_atom_site_label_1
_geom_angle_atom_site_label_2
_geom_angle_atom_site_label_3
_geom_angle
_geom_angle_site_symmetry_1
_geom_angle_site_symmetry_3
N1 Ni1 N1 180.0 . 3_656
N1 Ni1 N2 77.59(17) . .
N1 Ni1 N2 102.41(17) 3_656 .
N1 Ni1 N2 102.41(17) . 3_656
N1 Ni1 N2 77.59(17) 3_656 3_656
N2 Ni1 N2 180.00(12) . 3_656
N1 Ni1 Br1 90.67(11) . 3_656
N1 Ni1 Br1 89.33(11) 3_656 3_656
N2 Ni1 Br1 84.88(11) . 3_656
N2 Ni1 Br1 95.12(11) 3_656 3_656
N1 Ni1 Br1 89.33(11) . .
N1 Ni1 Br1 90.67(11) 3_656 .
N2 Ni1 Br1 95.12(11) . .
N2 Ni1 Br1 84.88(11) 3_656 .
Br1 Ni1 Br1 180.0 3_656 .
C12 C7 C8 119.9(5) . .
C12 C7 N2 119.1(5) . .
C8 C7 N2 121.0(5) . .
C8 C13 H13A 109.5 . .
C8 C13 H13B 109.5 . .
H13A C13 H13B 109.5 . .
C8 C13 H13C 109.5 . .
H13A C13 H13C 109.5 . .
H13B C13 H13C 109.5 . .
C22 C15 C16 112.5(5) . .
C22 C15 C12 112.7(4) . .
C16 C15 C12 111.9(5) . .
C22 C15 H15A 106.4 . .
C16 C15 H15A 106.4 . .
C12 C15 H15A 106.4 . .
C1 N1 C5 118.4(5) . .
C1 N1 Ni1 126.1(4) . .
C5 N1 Ni1 115.5(4) . .
C11 C12 C7 119.8(5) . .
C11 C12 C15 120.3(5) . .
C7 C12 C15 119.5(5) . .
C9 C8 C7 118.1(5) . .
C9 C8 C13 118.9(5) . .
C7 C8 C13 123.0(5) . .
C11 C10 C9 117.9(5) . .
C11 C10 C14 121.1(5) . .
C9 C10 C14 120.9(5) . .
C6 N2 C7 114.6(5) . .
C6 N2 Ni1 107.3(4) . .
C7 N2 Ni1 137.4(3) . .
C12 C11 C10 121.5(5) . .
C12 C11 H11A 119.2 . .
C10 C11 H11A 119.2 . .
N2 C6 C5 122.2(5) . .
N2 C6 H6A 118.9 . .
C5 C6 H6A 118.9 . .
C8 C9 C10 122.8(5) . .
C8 C9 H9A 118.6 . .
C10 C9 H9A 118.6 . .
C21 C16 C17 118.2(6) . .
C21 C16 C15 123.0(6) . .
C17 C16 C15 118.7(5) . .
C2 C3 C4 118.3(6) . .
C2 C3 H3A 120.9 . .
C4 C3 H3A 120.9 . .
C23 C22 C27 117.1(6) . .
C23 C22 C15 120.5(5) . .
C27 C22 C15 122.5(6) . .
C3 C2 C1 118.5(6) . .
C3 C2 H2A 120.7 . .
C1 C2 H2A 120.7 . .
N1 C1 C2 123.1(6) . .
N1 C1 H1A 118.4 . .
C2 C1 H1A 118.4 . .
C5 C4 C3 119.8(6) . .
C5 C4 H4A 120.1 . .
C3 C4 H4A 120.1 . .
N1 C5 C4 121.8(5) . .
N1 C5 C6 116.3(5) . .
C4 C5 C6 121.7(5) . .
C16 C21 C20 118.9(7) . .
C16 C21 H21A 120.5 . .
C20 C21 H21A 120.5 . .
C25 C26 C27 120.3(6) . .
C25 C26 H26A 119.9 . .
C27 C26 H26A 119.9 . .
C26 C27 C22 121.1(6) . .
C26 C27 H27A 119.4 . .
C22 C27 H27A 119.4 . .
C24 C25 C26 118.6(7) . .
C24 C25 H25A 120.7 . .
C26 C25 H25A 120.7 . .
C10 C14 H14A 109.5 . .
C10 C14 H14B 109.5 . .
H14A C14 H14B 109.5 . .
C10 C14 H14C 109.5 . .
H14A C14 H14C 109.5 . .
H14B C14 H14C 109.5 . .
C24 C23 C22 121.9(6) . .
C24 C23 H23A 119.0 . .
C22 C23 H23A 119.0 . .
C18 C17 C16 121.8(7) . .
C18 C17 H17A 119.1 . .
C16 C17 H17A 119.1 . .
C23 C24 C25 121.0(7) . .
C23 C24 H24A 119.5 . .
C25 C24 H24A 119.5 . .
C20 C19 C18 119.8(7) . .
C20 C19 H19A 120.1 . .
C18 C19 H19A 120.1 . .
C19 C20 C21 121.1(7) . .
C19 C20 H20A 119.4 . .
C21 C20 H20A 119.4 . .
C17 C18 C19 120.0(7) . .
C17 C18 H18A 120.0 . .
C19 C18 H18A 120.0 . .

loop_
_geom_bond_atom_site_label_1
_geom_bond_atom_site_label_2
_geom_bond_distance
_geom_bond_site_symmetry_2
Br1 Ni1 2.5346(8) .
Ni1 N1 2.057(5) .
Ni1 N1 2.057(5) 3_656
Ni1 N2 2.310(4) .
Ni1 N2 2.310(4) 3_656
Ni1 Br1 2.5346(8) 3_656
C7 C12 1.403(8) .
C7 C8 1.418(8) .
C7 N2 1.452(7) .
C13 C8 1.494(8) .
C13 H13A 0.9800 .
C13 H13B 0.9800 .
C13 H13C 0.9800 .
C15 C22 1.515(8) .
C15 C16 1.525(7) .
C15 C12 1.534(8) .
C15 H15A 1.0000 .
N1 C1 1.323(7) .
N1 C5 1.354(7) .
C12 C11 1.378(8) .
C8 C9 1.378(8) .
C10 C11 1.390(8) .
C10 C9 1.396(8) .
C10 C14 1.516(8) .
N2 C6 1.269(7) .
C11 H11A 0.9500 .
C6 C5 1.463(8) .
C6 H6A 0.9500 .
C9 H9A 0.9500 .
C16 C21 1.366(8) .
C16 C17 1.382(8) .
C3 C2 1.381(9) .
C3 C4 1.392(8) .
C3 H3A 0.9500 .
C22 C23 1.373(8) .
C22 C27 1.391(8) .
C2 C1 1.399(8) .
C2 H2A 0.9500 .
C1 H1A 0.9500 .
C4 C5 1.377(8) .
C4 H4A 0.9500 .
C21 C20 1.422(10) .
C21 H21A 0.9500 .
C26 C25 1.374(10) .
C26 C27 1.389(9) .
C26 H26A 0.9500 .
C27 H27A 0.9500 .
C25 C24 1.373(10) .
C25 H25A 0.9500 .
C14 H14A 0.9800 .
C14 H14B 0.9800 .
C14 H14C 0.9800 .
C23 C24 1.368(9) .
C23 H23A 0.9500 .
C17 C18 1.357(9) .
C17 H17A 0.9500 .
C24 H24A 0.9500 .
C19 C20 1.328(12) .
C19 C18 1.367(11) .
C19 H19A 0.9500 .
C20 H20A 0.9500 .
C18 H18A 0.9500 .

loop_
_geom_torsion_atom_site_label_1
_geom_torsion_atom_site_label_2
_geom_torsion_atom_site_label_3
_geom_torsion_atom_site_label_4
_geom_torsion
_geom_torsion_site_symmetry_1
N1 Ni1 N1 C1 45(100) 3_656
N2 Ni1 N1 C1 172.8(5) .
N2 Ni1 N1 C1 -7.2(5) 3_656
Br1 Ni1 N1 C1 -102.6(4) 3_656
Br1 Ni1 N1 C1 77.4(4) .
N1 Ni1 N1 C5 -136(100) 3_656
N2 Ni1 N1 C5 -8.7(4) .
N2 Ni1 N1 C5 171.3(4) 3_656
Br1 Ni1 N1 C5 75.9(4) 3_656
Br1 Ni1 N1 C5 -104.1(4) .
C8 C7 C12 C11 0.9(8) .
N2 C7 C12 C11 179.5(5) .
C8 C7 C12 C15 -172.4(5) .
N2 C7 C12 C15 6.3(7) .
C22 C15 C12 C11 35.5(7) .
C16 C15 C12 C11 -92.5(6) .
C22 C15 C12 C7 -151.3(5) .
C16 C15 C12 C7 80.7(6) .
C12 C7 C8 C9 -0.7(8) .
N2 C7 C8 C9 -179.4(5) .
C12 C7 C8 C13 177.0(5) .
N2 C7 C8 C13 -1.6(9) .
C12 C7 N2 C6 -112.0(6) .
C8 C7 N2 C6 66.7(7) .
C12 C7 N2 Ni1 79.1(6) .
C8 C7 N2 Ni1 -102.2(6) .
N1 Ni1 N2 C6 8.9(4) .
N1 Ni1 N2 C6 -171.1(4) 3_656
N2 Ni1 N2 C6 94(100) 3_656
Br1 Ni1 N2 C6 -83.0(4) 3_656
Br1 Ni1 N2 C6 97.0(4) .
N1 Ni1 N2 C7 178.3(5) .
N1 Ni1 N2 C7 -1.7(5) 3_656
N2 Ni1 N2 C7 -97(100) 3_656
Br1 Ni1 N2 C7 86.5(5) 3_656
Br1 Ni1 N2 C7 -93.5(5) .
C7 C12 C11 C10 -0.8(9) .
C15 C12 C11 C10 172.3(5) .
C9 C10 C11 C12 0.7(9) .
C14 C10 C11 C12 -179.8(6) .
C7 N2 C6 C5 179.7(5) .
Ni1 N2 C6 C5 -8.1(6) .
C7 C8 C9 C10 0.6(9) .
C13 C8 C9 C10 -177.3(6) .
C11 C10 C9 C8 -0.5(9) .
C14 C10 C9 C8 179.9(6) .
C22 C15 C16 C21 -104.6(7) .
C12 C15 C16 C21 23.5(8) .
C22 C15 C16 C17 71.8(7) .
C12 C15 C16 C17 -160.2(5) .
C16 C15 C22 C23 -153.3(5) .
C12 C15 C22 C23 79.1(7) .
C16 C15 C22 C27 26.1(8) .
C12 C15 C22 C27 -101.5(6) .
C4 C3 C2 C1 1.1(10) .
C5 N1 C1 C2 -1.5(9) .
Ni1 N1 C1 C2 177.0(5) .
C3 C2 C1 N1 0.0(10) .
C2 C3 C4 C5 -0.8(10) .
C1 N1 C5 C4 1.9(8) .
Ni1 N1 C5 C4 -176.7(5) .
C1 N1 C5 C6 -173.8(5) .
Ni1 N1 C5 C6 7.5(6) .
C3 C4 C5 N1 -0.8(9) .
C3 C4 C5 C6 174.7(6) .
N2 C6 C5 N1 1.4(8) .
N2 C6 C5 C4 -174.3(6) .
C17 C16 C21 C20 2.5(10) .
C15 C16 C21 C20 178.8(6) .
C25 C26 C27 C22 -2.3(10) .
C23 C22 C27 C26 2.2(9) .
C15 C22 C27 C26 -177.2(6) .
C27 C26 C25 C24 -0.1(10) .
C27 C22 C23 C24 0.2(10) .
C15 C22 C23 C24 179.6(6) .
C21 C16 C17 C18 -3.1(10) .
C15 C16 C17 C18 -179.6(6) .
C22 C23 C24 C25 -2.6(11) .
C26 C25 C24 C23 2.5(11) .
C18 C19 C20 C21 -4.6(13) .
C16 C21 C20 C19 1.3(12) .
C16 C17 C18 C19 -0.1(11) .
C20 C19 C18 C17 3.9(12) .
